data_4105903
loop_
_publ_author_name
'Hitoshi Miyasaka'
'Natsuko Motokawa'
'Tamiko Chiyo'
'Miho Takemura'
'Masahiro Yamashita'
'Hajime Sagayama'
'Taka-hisa Arima'

_publ_section_title
;
 Stepwise Neutral-Ionic Phase Transitions in a Covalently Bonded
 Donor/Acceptor Chain Compound
;
_journal_name_full 'Journal of the American Chemical Society'
_journal_page_first 5338
_journal_page_last 5345
_journal_paper_doi 10.1021/ja110007u
_journal_volume 133
_journal_year 2011
_chemical_formula_sum 'C54 H32 F16 N4 O8 Ru2'
_chemical_formula_weight 1370.98
_space_group_IT_number 2
_symmetry_cell_setting triclinic
_symmetry_space_group_name_Hall '-P 1'
_symmetry_space_group_name_H-M 'P -1'
_atom_sites_solution_hydrogens geom
_atom_sites_solution_primary direct
_atom_sites_solution_secondary difmap
_audit_creation_method SHELXL-97
_cell_angle_alpha 121.201(2)
_cell_angle_beta 96.222(10)
_cell_angle_gamma 90.121(4)
_cell_formula_units_Z 4
_cell_length_a 14.803(2)
_cell_length_b 21.2201(4)
_cell_length_c 20.4174(9)
_cell_measurement_temperature 240(2)
_cell_volume 5440.7(8)
_computing_structure_refinement 'SHELXL-97 (Sheldrick, 1997)'
_diffrn_ambient_temperature 240(2)
_diffrn_measured_fraction_theta_full 0.739
_diffrn_measured_fraction_theta_max 0.739
_diffrn_radiation_monochromator silicon111
_diffrn_radiation_wavelength 0.68850
_diffrn_reflns_av_R_equivalents 0.0479
_diffrn_reflns_av_sigmaI/netI 0.0545
_diffrn_reflns_limit_h_max 17
_diffrn_reflns_limit_h_min -17
_diffrn_reflns_limit_k_max 15
_diffrn_reflns_limit_k_min -16
_diffrn_reflns_limit_l_max 24
_diffrn_reflns_limit_l_min -24
_diffrn_reflns_number 30704
_diffrn_reflns_theta_full 24.50
_diffrn_reflns_theta_max 24.50
_diffrn_reflns_theta_min 1.67
_exptl_absorpt_coefficient_mu 0.668
_exptl_absorpt_correction_T_max 0.9362
_exptl_absorpt_correction_T_min 0.9362
_exptl_crystal_density_diffrn 1.674
_exptl_crystal_F_000 2720
_refine_diff_density_max 0.667
_refine_diff_density_min -0.819
_refine_diff_density_rms 0.149
_refine_ls_extinction_coef 0.00385(16)
_refine_ls_extinction_expression Fc^*^=kFc[1+0.001xFc^2^\l^3^/sin(2\q)]^-1/4^
_refine_ls_extinction_method SHELXL
_refine_ls_goodness_of_fit_ref 0.870
_refine_ls_hydrogen_treatment mixed
_refine_ls_matrix_type full
_refine_ls_number_parameters 1498
_refine_ls_number_reflns 14713
_refine_ls_number_restraints 0
_refine_ls_restrained_S_all 0.870
_refine_ls_R_factor_all 0.0663
_refine_ls_R_factor_gt 0.0381
_refine_ls_shift/su_max 15.000
_refine_ls_shift/su_mean 0.412
_refine_ls_structure_factor_coef Fsqd
_refine_ls_weighting_details 'calc w=1/[\s^2^(Fo^2^)+(0.0634P)^2^+8.2521P] where P=(Fo^2^+2Fc^2^)/3'
_refine_ls_weighting_scheme calc
_refine_ls_wR_factor_gt 0.0943
_refine_ls_wR_factor_ref 0.1177
_reflns_number_gt 8684
_reflns_number_total 14713
_reflns_threshold_expression >2sigma(I)
_cod_data_source_file ja110007u_si_003.cif
_cod_data_source_block shelxl
_cod_original_cell_volume 5440.6(9)
_cod_database_code 4105903

loop_
_symmetry_equiv_pos_as_xyz
'x, y, z'
'-x, -y, -z'

loop_
_atom_site_label
_atom_site_type_symbol
_atom_site_fract_x
_atom_site_fract_y
_atom_site_fract_z
_atom_site_U_iso_or_equiv
_atom_site_adp_type
_atom_site_occupancy
_atom_site_symmetry_multiplicity
_atom_site_calc_flag
Ru1 Ru 0.93183(3) 0.49135(3) 1.01749(3) 0.02705(16) Uani 1 1 d
Ru2 Ru 0.06601(3) 1.01089(3) 0.98228(3) 0.02788(16) Uani 1 1 d
Ru3 Ru 0.56710(3) 0.47307(3) 0.48091(3) 0.02794(16) Uani 1 1 d
Ru4 Ru 0.43314(3) 1.02718(3) 0.51618(3) 0.02771(16) Uani 1 1 d
F1 F 0.9676(3) 0.3409(3) 0.7222(2) 0.0768(15) Uani 1 1 d
F2 F 0.8846(4) 0.3065(3) 0.5831(3) 0.1004(18) Uani 1 1 d
F3 F 0.7765(3) 0.5360(3) 0.8410(3) 0.0641(12) Uani 1 1 d
F4 F 0.6939(3) 0.5014(3) 0.7028(3) 0.0943(19) Uani 1 1 d
F5 F 0.7807(2) 0.6827(2) 1.0420(3) 0.0658(13) Uani 1 1 d
F6 F 0.7450(3) 0.8192(3) 1.0813(3) 0.0750(14) Uani 1 1 d
F7 F 1.0964(2) 0.7523(2) 1.0924(2) 0.0537(11) Uani 1 1 d
F8 F 1.0591(3) 0.8869(2) 1.1302(3) 0.0642(13) Uani 1 1 d
F9 F -0.0831(2) 0.7404(2) 0.9020(2) 0.0552(11) Uani 1 1 d
F10 F -0.0359(3) 0.6090(2) 0.8681(3) 0.0666(13) Uani 1 1 d
F11 F 0.2284(2) 0.8245(2) 0.9574(3) 0.0645(13) Uani 1 1 d
F12 F 0.2732(3) 0.6902(3) 0.9206(3) 0.0802(15) Uani 1 1 d
F13 F 0.0373(3) 1.1455(3) 1.2841(3) 0.0890(16) Uani 1 1 d
F14 F 0.1303(5) 1.1766(4) 1.4175(3) 0.139(3) Uani 1 1 d
F15 F 0.2400(3) 0.9658(3) 1.1483(3) 0.0764(14) Uani 1 1 d
F16 F 0.3331(4) 0.9963(4) 1.2815(4) 0.116(2) Uani 1 1 d
F17 F 0.5416(4) 0.6307(4) 0.7819(3) 0.0982(19) Uani 1 1 d
F18 F 0.6331(5) 0.7343(4) 0.9154(3) 0.140(3) Uani 1 1 d
F19 F 0.7336(3) 0.6852(3) 0.6465(3) 0.0794(15) Uani 1 1 d
F20 F 0.8277(4) 0.7875(3) 0.7795(4) 0.120(2) Uani 1 1 d
F21 F 0.4033(2) 0.6593(2) 0.4065(2) 0.0547(11) Uani 1 1 d
F22 F 0.4416(3) 0.7573(3) 0.3700(3) 0.0647(13) Uani 1 1 d
F23 F 0.7186(2) 0.6399(3) 0.4556(3) 0.0644(13) Uani 1 1 d
F24 F 0.7547(3) 0.7383(3) 0.4175(3) 0.0751(14) Uani 1 1 d
F25 F 0.2685(3) 0.8088(3) 0.3398(2) 0.0635(12) Uani 1 1 d
F26 F 0.1863(4) 0.7048(3) 0.2019(3) 0.0919(18) Uani 1 1 d
F27 F 0.4718(3) 0.8743(3) 0.2198(2) 0.0705(13) Uani 1 1 d
F28 F 0.3900(4) 0.7711(3) 0.0820(3) 0.0971(17) Uani 1 1 d
F29 F 0.2706(2) 0.8643(3) 0.5418(3) 0.0669(13) Uani 1 1 d
F30 F 0.2262(3) 0.7678(3) 0.5795(3) 0.0843(16) Uani 1 1 d
F31 F 0.5817(3) 0.8371(2) 0.5962(2) 0.0591(12) Uani 1 1 d
F32 F 0.5351(3) 0.7406(3) 0.6320(3) 0.0704(13) Uani 1 1 d
O101 O 0.9635(2) 0.3863(2) 0.9826(2) 0.0294(10) Uani 1 1 d
O102 O 0.9946(2) 0.5256(2) 1.1244(2) 0.0321(11) Uani 1 1 d
O103 O 0.9044(2) 0.5963(2) 1.0516(2) 0.0309(10) Uani 1 1 d
O104 O 0.8716(2) 0.4605(2) 0.9100(2) 0.0352(11) Uani 1 1 d
O201 O 0.0982(3) 0.9045(2) 0.9450(2) 0.0342(11) Uani 1 1 d
O202 O 0.1312(2) 1.0412(2) 1.0898(2) 0.0375(11) Uani 1 1 d
O203 O 0.0313(2) 1.1172(2) 1.0203(2) 0.0327(10) Uani 1 1 d
O204 O -0.0007(3) 0.9782(2) 0.8748(2) 0.0359(11) Uani 1 1 d
O301 O 0.5362(2) 0.4039(2) 0.5170(2) 0.0337(10) Uani 1 1 d
O302 O 0.6307(2) 0.5492(2) 0.5875(2) 0.0364(11) Uani 1 1 d
O303 O 0.5937(3) 0.5432(2) 0.4457(2) 0.0358(11) Uani 1 1 d
O304 O 0.5004(2) 0.3998(2) 0.3748(2) 0.0356(11) Uani 1 1 d
O401 O 0.4002(2) 0.9572(3) 0.5524(2) 0.0365(11) Uani 1 1 d
O402 O 0.4966(2) 1.1020(2) 0.6251(2) 0.0358(11) Uani 1 1 d
O403 O 0.4693(2) 1.0963(2) 0.4793(2) 0.0349(11) Uani 1 1 d
O404 O 0.3711(2) 0.9502(2) 0.4069(2) 0.0342(11) Uani 1 1 d
N1 N 0.6966(3) 0.4217(3) 0.4545(3) 0.0407(14) Uani 1 1 d
N2 N 0.2980(3) 1.0810(3) 0.5416(3) 0.0438(15) Uani 1 1 d
N3 N 0.3663(3) 1.0690(3) 0.9676(4) 0.0521(16) Uani 1 1 d
N4 N 0.6408(3) 0.4295(3) 1.0281(3) 0.0480(16) Uani 1 1 d
N5 N 0.8015(3) 0.4666(3) 1.0434(3) 0.0422(14) Uani 1 1 d
N6 N 0.2026(3) 1.0385(3) 0.9565(3) 0.0419(15) Uani 1 1 d
N7 N 0.8581(3) 0.4024(3) 0.4734(3) 0.0485(16) Uani 1 1 d
N8 N 0.8651(3) 0.8981(3) 0.4683(4) 0.0532(17) Uani 1 1 d
C1 C 0.5382(4) 0.5917(4) 0.4550(3) 0.0348(17) Uani 1 1 d
C2 C 0.4544(4) 0.9099(4) 0.5455(3) 0.0331(16) Uani 1 1 d
C3 C 0.4094(4) 0.9759(4) 0.9955(4) 0.041(2) Uani 1 1 d
C4 C 0.5884(4) 0.5250(4) 1.0049(4) 0.0382(19) Uani 1 1 d
C5 C 0.9611(4) 0.6363(4) 1.0442(3) 0.0291(17) Uani 1 1 d
C6 C 0.0440(4) 0.8640(4) 0.9531(3) 0.0288(17) Uani 1 1 d
C7 C 0.9120(4) 0.5208(5) 0.4946(4) 0.0421(19) Uani 1 1 d
C8 C 0.9103(4) 1.0196(5) 0.4952(4) 0.047(2) Uani 1 1 d
C9 C 0.5607(4) 0.6450(4) 0.4327(3) 0.0335(16) Uani 1 1 d
C10 C 0.4281(4) 0.8561(4) 0.5676(3) 0.0353(17) Uani 1 1 d
C11 C 0.0061(4) 0.7315(4) 0.9083(3) 0.0359(19) Uani 1 1 d
C12 C 1.0085(4) 0.7670(5) 1.0890(3) 0.0360(18) Uani 1 1 d
C13 C 0.7242(4) 0.4517(4) 1.0353(4) 0.0382(16) Uani 1 1 d
C14 C 0.4913(4) 0.6778(4) 0.4106(3) 0.0349(17) Uani 1 1 d
C15 C 0.5241(4) 1.0590(4) 0.9872(4) 0.0431(19) Uani 1 1 d
C16 C 0.4927(4) 0.8211(4) 0.5910(4) 0.0414(19) Uani 1 1 d
C17 C 0.4289(4) 1.0341(4) 0.9828(4) 0.0383(19) Uani 1 1 d
C18 C 0.2790(4) 1.0500(4) 0.9626(4) 0.0390(17) Uani 1 1 d
C19 C 0.5197(4) 0.5614(4) 0.9900(4) 0.0425(19) Uani 1 1 d
C20 C 0.5729(4) 0.4659(4) 1.0145(4) 0.0384(19) Uani 1 1 d
C21 C 0.9823(4) 0.5708(5) 0.5088(4) 0.050(2) Uani 1 1 d
C22 C 1.0232(4) 0.9281(5) 0.4879(4) 0.052(2) Uani 1 1 d
C23 C 0.7738(4) 0.4170(4) 0.4651(4) 0.0370(16) Uani 1 1 d
C24 C 0.9402(4) 0.7112(4) 1.0654(3) 0.0313(17) Uani 1 1 d
C25 C 0.0698(4) 0.7899(4) 0.9318(3) 0.0344(18) Uani 1 1 d
C26 C 0.9267(4) 0.4519(5) 0.4866(4) 0.0392(19) Uani 1 1 d
C27 C 0.9283(4) 0.9485(5) 0.4834(4) 0.041(2) Uani 1 1 d
C28 C 0.1361(4) 1.0554(4) 1.2124(4) 0.0435(18) Uani 1 1 d
C29 C 0.3726(4) 0.8442(4) 0.2838(3) 0.0346(17) Uani 1 1 d
C30 C 0.8745(4) 0.4393(4) 0.7849(4) 0.0377(17) Uani 1 1 d
C31 C 0.6348(4) 0.6550(4) 0.7104(4) 0.0390(17) Uani 1 1 d
C32 C 0.8506(4) 0.7326(5) 1.0646(4) 0.0401(19) Uani 1 1 d
C33 C 0.1608(4) 0.7716(5) 0.9344(4) 0.041(2) Uani 1 1 d
C34 C 0.2990(4) 0.8004(4) 0.2768(4) 0.0442(18) Uani 1 1 d
C35 C 0.3381(4) 0.8356(4) 0.5649(4) 0.0419(19) Uani 1 1 d
C36 C 0.6490(4) 0.6679(4) 0.4337(4) 0.0426(19) Uani 1 1 d
C37 C 0.7081(5) 0.6962(4) 0.7129(5) 0.053(2) Uani 1 1 d
C38 C 0.2853(6) 0.7350(4) 0.1385(5) 0.063(2) Uani 1 1 d
C39 C 0.7320(7) 0.7633(6) 0.8515(6) 0.086(3) Uani 1 1 d
C40 C 0.6669(5) 0.7177(4) 0.4141(4) 0.047(2) Uani 1 1 d
C41 C 0.3154(5) 0.7850(4) 0.5838(4) 0.050(2) Uani 1 1 d
C42 C 0.1090(5) 1.1080(5) 1.2818(4) 0.063(2) Uani 1 1 d
C43 C 0.9008(5) 0.3815(4) 0.7180(4) 0.0498(19) Uani 1 1 d
C44 C 0.4015(4) 0.8329(4) 0.2164(4) 0.0470(19) Uani 1 1 d
C45 C 0.6106(5) 0.6691(5) 0.7807(4) 0.062(2) Uani 1 1 d
C46 C 0.5991(5) 0.7512(4) 0.3925(4) 0.0453(19) Uani 1 1 d
C47 C 0.4675(6) 0.7713(5) 0.6102(4) 0.052(2) Uani 1 1 d
C48 C 0.5121(5) 0.7275(4) 0.3901(4) 0.0438(19) Uani 1 1 d
C49 C 0.2117(5) 1.0173(5) 1.2135(5) 0.058(2) Uani 1 1 d
C50 C 0.8034(4) 0.4781(4) 0.7778(4) 0.0455(18) Uani 1 1 d
C51 C 0.7884(6) 0.4013(5) 0.6380(5) 0.063(2) Uani 1 1 d
C52 C 0.2329(7) 1.0873(7) 1.3534(6) 0.087(4) Uani 1 1 d
C53 C 0.9017(5) 0.8585(4) 1.1076(4) 0.0478(19) Uani 1 1 d
C54 C 0.1198(5) 0.6441(4) 0.8929(4) 0.050(2) Uani 1 1 d
C55 C 0.3423(7) 0.4228(6) 0.7815(5) 0.075(3) Uani 1 1 d
C56 C 0.3380(7) 0.9224(6) 0.7801(5) 0.079(3) Uani 1 1 d
C57 C 0.5370(4) 0.6236(5) 0.9789(6) 0.068(3) Uani 1 1 d
C58 C 0.5410(5) 1.1194(6) 0.9727(6) 0.076(3) Uani 1 1 d
C59 C 0.7614(5) 0.4609(5) 0.7056(5) 0.063(3) Uani 1 1 d
C60 C 0.2976(7) 0.8680(6) 0.7894(5) 0.079(3) Uani 1 1 d
C61 C 0.2604(6) 1.0332(5) 1.2833(6) 0.071(3) Uani 1 1 d
C62 C 0.7560(6) 0.7497(5) 0.7821(6) 0.077(3) Uani 1 1 d
C63 C 0.0307(5) 0.6634(5) 0.8907(4) 0.047(2) Uani 1 1 d
C64 C 0.1383(7) 0.5200(6) 0.6990(5) 0.083(3) Uani 1 1 d
C65 C 0.8661(8) 0.9782(7) 0.3031(6) 0.093(3) Uani 1 1 d
C66 C 0.6589(7) 0.7226(6) 0.8487(5) 0.084(3) Uani 1 1 d
C67 C 0.1828(5) 0.7020(5) 0.9161(4) 0.049(2) Uani 1 1 d
C68 C 0.3584(6) 0.7793(5) 0.1457(4) 0.060(2) Uani 1 1 d
C69 C 0.8339(5) 0.8030(5) 1.0845(4) 0.048(2) Uani 1 1 d
C70 C 0.9889(4) 0.8365(5) 1.1086(4) 0.0393(19) Uani 1 1 d
C71 C 0.1581(7) 1.1239(6) 1.3514(5) 0.086(3) Uani 1 1 d
C72 C 1.0401(5) 0.8535(5) 0.4742(7) 0.084(3) Uani 1 1 d
C73 C 0.8572(6) 0.3641(5) 0.6468(4) 0.062(2) Uani 1 1 d
C74 C 0.3697(7) 0.3229(6) 0.8020(5) 0.091(3) Uani 1 1 d
C75 C 0.9658(5) 0.6448(5) 0.5196(6) 0.074(3) Uani 1 1 d
C76 C 0.3573(9) 0.8237(7) 0.8043(5) 0.098(4) Uani 1 1 d
C77 C 0.3086(6) 0.3675(6) 0.7900(5) 0.075(3) Uani 1 1 d
C78 C 0.8052(7) 0.9185(7) 0.2891(5) 0.077(3) Uani 1 1 d
C79 C 0.2008(6) 0.5786(7) 0.7118(5) 0.078(3) Uani 1 1 d
C80 C 0.2566(5) 0.7471(4) 0.2058(5) 0.059(2) Uani 1 1 d
C81 C 0.0113(6) 0.5929(6) 0.7002(4) 0.072(3) Uani 1 1 d
C82 C 0.9948(6) 0.9054(7) 0.2986(5) 0.076(3) Uani 1 1 d
C83 C 0.0714(6) 0.6491(6) 0.7118(5) 0.072(3) Uani 1 1 d
C84 C 0.1647(7) 0.6409(6) 0.7176(5) 0.075(3) Uani 1 1 d
C85 C 0.4308(6) 0.9330(5) 0.7857(5) 0.072(3) Uani 1 1 d
C86 C 0.8400(7) 0.8560(7) 0.2798(5) 0.081(3) Uani 1 1 d
C87 C -0.0912(6) 0.6005(6) 0.6946(5) 0.090(3) Uani 1 1 d
C88 C 0.9341(7) 0.8469(6) 0.2838(5) 0.080(3) Uani 1 1 d
C89 C 0.4337(6) 0.4371(5) 0.7855(5) 0.075(3) Uani 1 1 d
C90 C 0.0846(4) 1.0389(4) 1.1364(3) 0.0331(16) Uani 1 1 d
C91 C 1.0983(7) 0.8963(7) 0.3024(6) 0.106(4) Uani 1 1 d
C92 C 0.4882(6) 0.8880(6) 0.8002(5) 0.075(3) Uani 1 1 d
C93 C 0.7023(7) 0.9254(8) 0.2821(6) 0.119(3) Uani 1 1 d
C94 C 0.3038(7) 0.5717(7) 0.7192(6) 0.101(3) Uani 1 1 d
C95 C 0.5895(6) 0.8976(6) 0.8049(6) 0.100(3) Uani 1 1 d
C96 C 0.5985(6) 0.4122(6) 0.8047(6) 0.103(4) Uani 1 1 d
C97 C 0.4635(8) 0.3381(6) 0.8068(5) 0.087(3) Uani 1 1 d
C98 C 0.4509(8) 0.8346(6) 0.8106(5) 0.094(3) Uani 1 1 d
C99 C 0.4969(6) 0.3949(6) 0.7987(5) 0.069(3) Uani 1 1 d
C100 C 0.9601(8) 0.9701(6) 0.3080(5) 0.086(3) Uani 1 1 d
C101 C 0.0467(7) 0.5283(7) 0.6937(5) 0.084(3) Uani 1 1 d
C102 C 0.1937(7) 0.8574(7) 0.7816(6) 0.120(4) Uani 1 1 d
C103 C 0.2058(6) 0.3532(6) 0.7838(6) 0.107(4) Uani 1 1 d
C104 C 0.4192(4) 0.9021(4) 0.3608(3) 0.0324(16) Uani 1 1 d
C105 C 0.3784(5) 0.7504(4) 0.6067(4) 0.053(2) Uani 1 1 d
C106 C 0.9203(4) 0.4592(4) 0.8624(3) 0.0325(16) Uani 1 1 d
C107 C 0.5842(4) 0.5975(4) 0.6359(3) 0.0337(16) Uani 1 1 d
C108 C 0.2213(4) 1.0860(4) 0.5355(4) 0.0406(17) Uani 1 1 d

loop_
_atom_site_aniso_label
_atom_site_aniso_U_11
_atom_site_aniso_U_22
_atom_site_aniso_U_33
_atom_site_aniso_U_23
_atom_site_aniso_U_13
_atom_site_aniso_U_12
Ru1 0.0206(2) 0.0295(4) 0.0330(3) 0.0186(3) -0.00138(18) 0.0003(2)
Ru2 0.0224(2) 0.0308(4) 0.0341(3) 0.0202(3) 0.00000(18) 0.0009(2)
Ru3 0.0222(2) 0.0294(4) 0.0339(3) 0.0186(3) -0.00080(18) -0.0012(2)
Ru4 0.0220(2) 0.0284(4) 0.0334(3) 0.0176(3) -0.00180(18) -0.0012(2)
F1 0.080(3) 0.073(4) 0.053(3) 0.017(3) 0.004(2) 0.025(3)
F2 0.132(5) 0.098(4) 0.040(3) 0.016(3) 0.003(3) 0.000(3)
F3 0.061(3) 0.058(3) 0.066(3) 0.030(3) -0.008(2) 0.016(2)
F4 0.088(3) 0.103(5) 0.107(4) 0.074(4) -0.035(3) 0.012(3)
F5 0.034(2) 0.056(3) 0.113(4) 0.050(3) 0.001(2) 0.0034(19)
F6 0.054(3) 0.073(4) 0.108(4) 0.054(3) 0.013(2) 0.030(2)
F7 0.038(2) 0.045(3) 0.076(3) 0.033(2) -0.0066(18) -0.0013(17)
F8 0.068(3) 0.040(3) 0.081(3) 0.033(3) -0.011(2) -0.015(2)
F9 0.039(2) 0.045(3) 0.076(3) 0.031(2) -0.0073(18) -0.0068(17)
F10 0.095(3) 0.037(3) 0.069(3) 0.031(2) -0.005(2) -0.013(2)
F11 0.038(2) 0.056(3) 0.094(3) 0.037(3) -0.001(2) 0.006(2)
F12 0.059(3) 0.072(4) 0.104(4) 0.044(3) 0.002(2) 0.031(2)
F13 0.071(3) 0.107(4) 0.055(3) 0.019(3) 0.008(2) 0.011(3)
F14 0.138(5) 0.194(7) 0.036(3) 0.027(4) 0.005(3) -0.024(5)
F15 0.069(3) 0.063(4) 0.081(3) 0.031(3) -0.018(2) 0.014(2)
F16 0.097(4) 0.125(5) 0.153(5) 0.104(5) -0.056(4) -0.004(3)
F17 0.085(4) 0.150(6) 0.055(3) 0.051(3) 0.005(3) -0.016(3)
F18 0.153(6) 0.181(7) 0.036(3) 0.022(4) 0.000(3) 0.016(5)
F19 0.080(3) 0.073(4) 0.085(4) 0.045(3) -0.012(3) -0.036(3)
F20 0.106(4) 0.071(4) 0.149(6) 0.046(4) -0.053(4) -0.052(3)
F21 0.038(2) 0.066(3) 0.077(3) 0.052(3) -0.0071(18) -0.0037(18)
F22 0.073(3) 0.060(4) 0.079(3) 0.053(3) -0.010(2) 0.002(2)
F23 0.033(2) 0.078(4) 0.109(4) 0.069(3) 0.002(2) -0.001(2)
F24 0.052(2) 0.083(4) 0.107(4) 0.062(3) 0.008(2) -0.019(2)
F25 0.060(3) 0.071(4) 0.061(3) 0.039(2) -0.008(2) -0.021(2)
F26 0.092(4) 0.068(4) 0.100(4) 0.041(3) -0.037(3) -0.046(3)
F27 0.067(3) 0.094(4) 0.052(3) 0.040(3) 0.003(2) -0.012(2)
F28 0.116(4) 0.116(5) 0.043(3) 0.031(3) 0.007(3) 0.016(3)
F29 0.037(2) 0.082(4) 0.102(4) 0.064(3) -0.002(2) -0.009(2)
F30 0.071(3) 0.091(4) 0.101(4) 0.057(3) 0.009(3) -0.032(3)
F31 0.046(2) 0.067(3) 0.080(3) 0.052(3) -0.0072(19) 0.000(2)
F32 0.099(4) 0.051(3) 0.072(3) 0.044(3) -0.011(3) 0.003(3)
O101 0.028(2) 0.024(3) 0.041(2) 0.021(2) 0.0025(16) 0.0028(17)
O102 0.030(2) 0.033(3) 0.035(2) 0.020(2) -0.0015(16) -0.0013(17)
O103 0.031(2) 0.022(3) 0.046(2) 0.023(2) 0.0040(17) 0.0043(18)
O104 0.032(2) 0.037(3) 0.037(2) 0.022(2) -0.0063(17) -0.0051(18)
O201 0.029(2) 0.030(3) 0.053(3) 0.027(2) 0.0101(18) 0.0070(19)
O202 0.031(2) 0.048(3) 0.041(3) 0.029(2) -0.0026(17) -0.0048(19)
O203 0.032(2) 0.026(3) 0.050(3) 0.026(2) 0.0092(18) 0.0072(18)
O204 0.033(2) 0.041(3) 0.034(2) 0.022(2) -0.0042(17) -0.0036(18)
O301 0.032(2) 0.035(3) 0.043(2) 0.027(2) 0.0024(17) 0.0022(18)
O302 0.032(2) 0.034(3) 0.040(2) 0.018(2) -0.0041(17) -0.0034(18)
O303 0.032(2) 0.035(3) 0.045(3) 0.024(2) 0.0035(18) -0.001(2)
O304 0.032(2) 0.036(3) 0.034(2) 0.016(2) -0.0006(16) 0.0008(18)
O401 0.028(2) 0.038(3) 0.048(3) 0.026(2) 0.0029(18) -0.002(2)
O402 0.030(2) 0.038(3) 0.037(2) 0.018(2) -0.0002(17) 0.0016(18)
O403 0.032(2) 0.034(3) 0.047(3) 0.027(2) 0.0035(18) 0.0015(18)
O404 0.028(2) 0.032(3) 0.038(2) 0.016(2) -0.0050(17) -0.0034(18)
N1 0.028(3) 0.041(4) 0.054(3) 0.026(3) 0.003(2) 0.000(2)
N2 0.030(3) 0.045(4) 0.054(4) 0.025(3) 0.002(2) 0.000(2)
N3 0.031(3) 0.059(5) 0.074(4) 0.040(4) 0.004(3) 0.002(3)
N4 0.025(3) 0.052(5) 0.069(4) 0.034(3) 0.003(2) 0.001(2)
N5 0.029(3) 0.052(4) 0.053(3) 0.033(3) 0.006(2) 0.006(2)
N6 0.028(3) 0.050(4) 0.055(4) 0.033(3) 0.004(2) 0.002(2)
N7 0.030(3) 0.054(5) 0.071(4) 0.041(4) -0.002(2) -0.001(3)
N8 0.029(3) 0.060(5) 0.077(4) 0.042(4) -0.003(3) 0.003(3)
C1 0.033(3) 0.038(5) 0.034(3) 0.020(3) -0.001(2) 0.004(3)
C2 0.036(3) 0.029(5) 0.034(3) 0.018(3) -0.004(2) 0.000(3)
C3 0.031(3) 0.045(6) 0.048(4) 0.026(4) 0.001(3) -0.001(3)
C4 0.027(3) 0.039(5) 0.048(4) 0.023(4) 0.001(3) -0.004(3)
C5 0.031(3) 0.027(5) 0.033(3) 0.020(3) -0.003(2) -0.001(3)
C6 0.037(3) 0.019(5) 0.032(3) 0.016(3) -0.004(2) -0.001(3)
C7 0.025(3) 0.057(6) 0.047(4) 0.030(4) -0.002(3) 0.001(3)
C8 0.026(3) 0.060(7) 0.052(4) 0.029(4) -0.001(3) 0.005(3)
C9 0.040(3) 0.032(5) 0.033(3) 0.021(3) -0.001(2) -0.005(3)
C10 0.043(4) 0.028(5) 0.037(4) 0.019(3) 0.001(3) -0.004(3)
C11 0.050(4) 0.022(6) 0.037(3) 0.017(3) -0.002(3) 0.004(3)
C12 0.039(4) 0.035(6) 0.036(3) 0.021(3) -0.004(3) 0.000(3)
C13 0.029(4) 0.042(5) 0.046(4) 0.026(3) 0.001(3) 0.007(3)
C14 0.040(3) 0.034(5) 0.036(4) 0.022(3) -0.001(3) -0.004(3)
C15 0.033(3) 0.041(6) 0.062(5) 0.032(4) 0.000(3) -0.006(3)
C16 0.050(4) 0.030(6) 0.045(4) 0.023(4) -0.004(3) -0.006(3)
C17 0.029(3) 0.042(6) 0.045(4) 0.025(4) -0.001(3) 0.001(3)
C18 0.029(4) 0.043(5) 0.051(4) 0.029(4) 0.003(3) 0.002(3)
C19 0.027(3) 0.042(6) 0.060(4) 0.029(4) -0.001(3) -0.003(3)
C20 0.027(3) 0.039(6) 0.047(4) 0.021(4) 0.001(3) 0.000(3)
C21 0.027(3) 0.065(7) 0.060(5) 0.037(4) -0.003(3) -0.002(3)
C22 0.029(3) 0.066(7) 0.064(5) 0.039(4) -0.002(3) 0.003(3)
C23 0.036(4) 0.032(5) 0.050(4) 0.027(3) 0.001(3) -0.003(3)
C24 0.038(3) 0.030(5) 0.032(3) 0.021(3) 0.001(2) 0.004(3)
C25 0.040(3) 0.031(6) 0.031(3) 0.016(3) -0.002(3) -0.002(3)
C26 0.030(3) 0.049(6) 0.045(4) 0.029(4) 0.000(3) 0.000(3)
C27 0.024(3) 0.050(6) 0.052(4) 0.029(4) 0.000(3) 0.005(3)
C28 0.043(4) 0.048(5) 0.042(4) 0.028(4) -0.012(3) -0.016(3)
C29 0.039(3) 0.027(5) 0.033(3) 0.014(3) -0.009(3) 0.001(3)
C30 0.035(3) 0.044(5) 0.038(4) 0.027(4) -0.009(3) -0.012(3)
C31 0.041(3) 0.030(5) 0.040(4) 0.017(3) -0.008(3) 0.002(3)
C32 0.037(4) 0.041(6) 0.052(4) 0.033(4) 0.000(3) 0.000(3)
C33 0.043(4) 0.038(6) 0.046(4) 0.025(4) -0.001(3) 0.003(3)
C34 0.048(4) 0.036(5) 0.044(4) 0.021(3) -0.012(3) -0.003(3)
C35 0.043(4) 0.041(6) 0.044(4) 0.025(4) -0.004(3) -0.007(3)
C36 0.041(4) 0.042(6) 0.051(4) 0.030(4) 0.004(3) -0.002(3)
C37 0.055(4) 0.035(6) 0.066(5) 0.028(4) -0.012(4) -0.002(4)
C38 0.066(5) 0.046(6) 0.052(5) 0.014(4) -0.018(4) 0.001(4)
C39 0.086(7) 0.070(8) 0.054(6) 0.005(5) -0.029(5) 0.019(5)
C40 0.054(4) 0.033(6) 0.054(5) 0.022(4) 0.008(3) -0.014(3)
C41 0.064(5) 0.036(6) 0.049(4) 0.021(4) 0.006(3) -0.021(4)
C42 0.051(4) 0.084(7) 0.044(5) 0.029(5) -0.007(3) -0.016(4)
C43 0.053(4) 0.053(6) 0.040(4) 0.024(4) -0.006(3) -0.004(4)
C44 0.049(4) 0.041(6) 0.047(4) 0.022(4) -0.005(3) -0.002(3)
C45 0.052(4) 0.070(7) 0.051(5) 0.025(4) -0.006(3) 0.006(4)
C46 0.060(4) 0.036(5) 0.040(4) 0.020(3) 0.005(3) -0.002(3)
C47 0.084(6) 0.035(6) 0.036(4) 0.020(4) -0.005(3) 0.006(4)
C48 0.060(4) 0.032(5) 0.039(4) 0.021(4) -0.005(3) 0.000(3)
C49 0.056(4) 0.061(7) 0.069(5) 0.048(5) -0.026(4) -0.016(4)
C50 0.042(4) 0.048(6) 0.051(4) 0.031(4) -0.009(3) -0.011(3)
C51 0.067(5) 0.071(7) 0.062(5) 0.048(5) -0.017(4) -0.026(5)
C52 0.079(6) 0.133(10) 0.065(6) 0.069(7) -0.030(5) -0.047(6)
C53 0.052(4) 0.051(6) 0.045(4) 0.029(4) 0.003(3) -0.001(4)
C54 0.071(5) 0.046(6) 0.033(4) 0.022(4) -0.003(3) 0.002(4)
C55 0.093(7) 0.054(8) 0.074(6) 0.030(5) 0.009(5) 0.006(5)
C56 0.095(7) 0.055(7) 0.065(6) 0.015(5) 0.015(5) 0.007(5)
C57 0.039(4) 0.066(7) 0.136(8) 0.080(7) -0.003(4) -0.006(4)
C58 0.039(4) 0.087(8) 0.144(9) 0.092(7) -0.002(5) -0.008(4)
C59 0.052(4) 0.075(7) 0.081(7) 0.060(6) -0.024(4) -0.014(4)
C60 0.080(6) 0.087(9) 0.043(5) 0.013(5) 0.015(4) -0.006(6)
C61 0.071(5) 0.076(7) 0.093(7) 0.070(6) -0.038(5) -0.025(5)
C62 0.056(5) 0.046(7) 0.101(8) 0.026(6) -0.035(5) -0.013(4)
C63 0.075(5) 0.028(6) 0.041(4) 0.023(4) -0.006(3) -0.014(4)
C64 0.099(8) 0.082(9) 0.059(6) 0.030(5) 0.013(5) 0.018(6)
C65 0.105(9) 0.093(10) 0.065(6) 0.031(6) 0.006(6) 0.028(7)
C66 0.087(7) 0.093(8) 0.039(5) 0.015(5) -0.014(4) 0.018(6)
C67 0.058(5) 0.047(7) 0.048(4) 0.029(4) 0.005(3) 0.028(4)
C68 0.076(5) 0.060(6) 0.036(4) 0.022(4) -0.001(4) 0.022(4)
C69 0.056(4) 0.044(7) 0.060(4) 0.038(4) 0.009(3) 0.025(4)
C70 0.052(4) 0.031(6) 0.039(4) 0.023(3) -0.006(3) -0.006(4)
C71 0.082(7) 0.120(9) 0.042(5) 0.036(5) -0.012(4) -0.036(6)
C72 0.043(4) 0.050(7) 0.173(10) 0.069(7) 0.002(5) 0.018(4)
C73 0.080(6) 0.058(7) 0.036(4) 0.018(4) -0.004(4) -0.015(4)
C74 0.086(7) 0.114(9) 0.060(6) 0.037(6) 0.007(5) -0.002(6)
C75 0.043(4) 0.050(7) 0.143(9) 0.062(6) -0.008(4) 0.010(4)
C76 0.108(9) 0.122(11) 0.047(5) 0.032(6) 0.004(5) -0.017(7)
C77 0.070(6) 0.078(9) 0.053(5) 0.018(5) 0.005(4) 0.005(5)
C78 0.084(6) 0.099(10) 0.047(5) 0.035(5) 0.015(4) 0.016(6)
C79 0.082(6) 0.104(10) 0.045(5) 0.036(5) 0.011(4) 0.008(6)
C80 0.049(4) 0.044(6) 0.074(6) 0.029(4) -0.023(4) -0.012(4)
C81 0.081(6) 0.084(9) 0.043(5) 0.028(5) 0.012(4) 0.015(6)
C82 0.086(6) 0.092(9) 0.046(5) 0.032(5) 0.014(4) 0.020(6)
C83 0.069(6) 0.086(8) 0.051(5) 0.029(5) 0.009(4) -0.002(5)
C84 0.089(7) 0.084(9) 0.062(5) 0.044(5) 0.014(5) 0.015(6)
C85 0.078(6) 0.063(7) 0.062(6) 0.024(5) 0.012(4) 0.002(5)
C86 0.085(6) 0.095(10) 0.076(6) 0.053(6) 0.013(5) 0.018(6)
C87 0.068(5) 0.120(9) 0.074(6) 0.044(6) 0.011(4) 0.009(5)
C88 0.082(7) 0.094(9) 0.072(6) 0.048(6) 0.014(5) 0.006(6)
C89 0.077(6) 0.078(8) 0.059(5) 0.028(5) 0.007(4) 0.005(5)
C90 0.043(4) 0.022(5) 0.035(4) 0.018(3) -0.007(3) -0.002(3)
C91 0.069(6) 0.166(11) 0.076(7) 0.057(7) 0.011(5) 0.018(6)
C92 0.073(6) 0.080(9) 0.044(5) 0.013(5) 0.011(4) -0.004(6)
C93 0.071(6) 0.189(6) 0.087(5) 0.063(5) 0.018(4) 0.038(3)
C94 0.085(7) 0.140(9) 0.084(6) 0.060(5) 0.022(4) 0.031(6)
C95 0.067(9) 0.122(9) 0.073(5) 0.023(5) 0.013(4) 0.003(6)
C96 0.063(6) 0.145(10) 0.071(6) 0.035(6) 0.016(5) 0.012(6)
C97 0.108(8) 0.093(10) 0.045(5) 0.027(5) 0.007(5) 0.016(7)
C98 0.103(8) 0.108(10) 0.057(6) 0.034(6) 0.004(5) -0.005(6)
C99 0.069(5) 0.073(8) 0.049(5) 0.020(5) 0.009(4) 0.006(5)
C100 0.120(9) 0.080(9) 0.052(5) 0.030(5) 0.008(5) 0.010(7)
C101 0.095(7) 0.088(10) 0.057(6) 0.030(6) 0.008(5) -0.009(6)
C102 0.075(6) 0.157(11) 0.088(7) 0.035(7) 0.016(5) -0.012(6)
C103 0.067(5) 0.130(9) 0.085(7) 0.027(6) 0.016(5) -0.018(5)
C104 0.037(3) 0.028(5) 0.038(4) 0.022(3) -0.002(3) -0.005(3)
C105 0.077(5) 0.038(6) 0.043(4) 0.021(4) 0.003(3) -0.009(4)
C106 0.036(3) 0.026(5) 0.037(4) 0.019(3) 0.000(3) 0.002(3)
C107 0.037(3) 0.031(5) 0.036(3) 0.021(3) -0.005(3) -0.005(3)
C108 0.031(3) 0.041(5) 0.053(4) 0.027(4) 0.000(3) 0.002(3)

loop_
_atom_type_symbol
_atom_type_description
_atom_type_scat_dispersion_real
_atom_type_scat_dispersion_imag
_atom_type_scat_source
C C 0.0020 0.0020 'International Tables Vol C Tables 4.2.6.8 and 6.1.1.4'
H H 0.0000 0.0000 'International Tables Vol C Tables 4.2.6.8 and 6.1.1.4'
O O 0.0070 0.0060 'International Tables Vol C Tables 4.2.6.8 and 6.1.1.4'
N N 0.0040 0.0030 'International Tables Vol C Tables 4.2.6.8 and 6.1.1.4'
F F 0.0130 0.0100 'International Tables Vol C Tables 4.2.6.8 and 6.1.1.4'
Ru Ru -1.5120 0.7930 'International Tables Vol C Tables 4.2.6.8 and 6.1.1.4'

loop_
_geom_angle_atom_site_label_1
_geom_angle_atom_site_label_2
_geom_angle_atom_site_label_3
_geom_angle
_geom_angle_site_symmetry_1
_geom_angle_site_symmetry_3
O103 Ru1 O102 89.97(16) . .
O103 Ru1 O101 178.18(15) . .
O102 Ru1 O101 89.78(16) . .
O103 Ru1 O104 88.34(16) . .
O102 Ru1 O104 177.55(17) . .
O101 Ru1 O104 91.84(16) . .
O103 Ru1 N5 93.35(18) . .
O102 Ru1 N5 92.84(17) . .
O101 Ru1 N5 88.47(18) . .
O104 Ru1 N5 89.05(18) . .
O103 Ru1 Ru1 90.03(11) . 2_767
O102 Ru1 Ru1 89.67(11) . 2_767
O101 Ru1 Ru1 88.16(10) . 2_767
O104 Ru1 Ru1 88.55(11) . 2_767
N5 Ru1 Ru1 175.79(15) . 2_767
O201 Ru2 O204 90.61(17) . .
O201 Ru2 O202 88.27(17) . .
O204 Ru2 O202 178.44(17) . .
O201 Ru2 O203 178.85(15) . .
O204 Ru2 O203 89.34(16) . .
O202 Ru2 O203 91.76(17) . .
O201 Ru2 Ru2 89.80(11) . 2_577
O204 Ru2 Ru2 89.90(11) . 2_577
O202 Ru2 Ru2 89.01(11) . 2_577
O203 Ru2 Ru2 89.05(11) . 2_577
O201 Ru2 N6 91.69(18) . .
O204 Ru2 N6 94.19(17) . .
O202 Ru2 N6 86.93(17) . .
O203 Ru2 N6 89.46(18) . .
Ru2 Ru2 N6 175.63(14) 2_577 .
O303 Ru3 O301 178.08(15) . .
O303 Ru3 O304 90.45(16) . .
O301 Ru3 O304 89.31(16) . .
O303 Ru3 O302 88.46(17) . .
O301 Ru3 O302 91.72(16) . .
O304 Ru3 O302 177.92(16) . .
O303 Ru3 N1 93.97(18) . .
O301 Ru3 N1 87.95(18) . .
O304 Ru3 N1 93.77(18) . .
O302 Ru3 N1 88.08(18) . .
O303 Ru3 Ru3 90.00(12) . 2_666
O301 Ru3 Ru3 88.09(11) . 2_666
O304 Ru3 Ru3 89.75(11) . 2_666
O302 Ru3 Ru3 88.47(12) . 2_666
N1 Ru3 Ru3 174.67(14) . 2_666
O401 Ru4 O403 178.58(15) . .
O401 Ru4 O402 90.28(17) . .
O403 Ru4 O402 89.60(16) . .
O401 Ru4 O404 88.86(16) . .
O403 Ru4 O404 91.25(16) . .
O402 Ru4 O404 178.67(16) . .
O401 Ru4 Ru4 89.95(11) . 2_676
O403 Ru4 Ru4 88.64(11) . 2_676
O402 Ru4 Ru4 89.80(11) . 2_676
O404 Ru4 Ru4 89.19(11) . 2_676
O401 Ru4 N2 92.31(18) . .
O403 Ru4 N2 89.10(18) . .
O402 Ru4 N2 92.68(18) . .
O404 Ru4 N2 88.36(18) . .
Ru4 Ru4 N2 176.63(14) 2_676 .
C5 O101 Ru1 119.9(4) 2_767 .
C106 O102 Ru1 118.0(4) 2_767 .
C5 O103 Ru1 119.0(4) . .
C106 O104 Ru1 118.6(3) . .
C6 O201 Ru2 117.9(4) . .
C90 O202 Ru2 117.5(3) . .
C6 O203 Ru2 118.1(4) 2_577 .
C90 O204 Ru2 116.9(4) 2_577 .
C1 O301 Ru3 120.3(4) 2_666 .
C107 O302 Ru3 118.7(3) . .
C1 O303 Ru3 119.0(4) . .
C107 O304 Ru3 117.8(4) 2_666 .
C2 O401 Ru4 118.1(4) . .
C104 O402 Ru4 117.5(4) 2_676 .
C2 O403 Ru4 118.5(4) 2_676 .
C104 O404 Ru4 117.9(3) . .
C23 N1 Ru3 155.8(5) . .
C108 N2 Ru4 158.2(5) . .
C17 N3 C18 119.6(6) . .
C13 N4 C20 119.3(6) . .
C13 N5 Ru1 158.6(5) . .
C18 N6 Ru2 158.7(5) . .
C23 N7 C26 119.9(6) . .
C27 N8 C108 118.0(6) . 2_676
O303 C1 O301 122.6(6) . 2_666
O303 C1 C9 118.5(6) . .
O301 C1 C9 118.9(5) 2_666 .
O401 C2 O403 124.8(6) . 2_676
O401 C2 C10 118.2(6) . .
O403 C2 C10 117.1(5) 2_676 .
C15 C3 C17 122.3(6) 2_677 .
C19 C4 C20 123.5(6) . .
O103 C5 O101 122.9(6) . 2_767
O103 C5 C24 119.6(6) . .
O101 C5 C24 117.5(5) 2_767 .
O203 C6 O201 125.0(6) 2_577 .
O203 C6 C25 116.8(5) 2_577 .
O201 C6 C25 118.2(6) . .
C26 C7 C21 122.7(6) . .
C22 C8 C27 123.3(6) 2_776 .
C36 C9 C14 115.6(6) . .
C36 C9 C1 123.9(6) . .
C14 C9 C1 120.5(5) . .
C35 C10 C16 114.8(6) . .
C35 C10 C2 122.7(6) . .
C16 C10 C2 122.5(6) . .
F9 C11 C63 116.8(6) . .
F9 C11 C25 120.9(7) . .
C63 C11 C25 122.3(6) . .
F7 C12 C70 118.1(6) . .
F7 C12 C24 120.0(7) . .
C70 C12 C24 121.9(6) . .
N5 C13 N4 173.5(7) . .
F21 C14 C48 118.5(6) . .
F21 C14 C9 121.0(6) . .
C48 C14 C9 120.5(6) . .
C3 C15 C58 124.3(6) 2_677 .
C3 C15 C17 116.7(7) 2_677 .
C58 C15 C17 119.0(6) . .
F31 C16 C47 118.4(6) . .
F31 C16 C10 119.8(7) . .
C47 C16 C10 121.8(6) . .
N3 C17 C3 123.2(6) . .
N3 C17 C15 115.8(7) . .
C3 C17 C15 121.0(6) . .
N6 C18 N3 173.6(7) . .
C4 C19 C20 115.5(7) . 2_667
C4 C19 C57 123.1(6) . .
C20 C19 C57 121.4(6) 2_667 .
N4 C20 C4 123.4(6) . .
N4 C20 C19 115.7(7) . 2_667
C4 C20 C19 121.0(6) . 2_667
C7 C21 C26 116.4(7) . 2_766
C7 C21 C75 122.2(6) . .
C26 C21 C75 121.3(6) 2_766 .
C8 C22 C27 116.5(7) 2_776 .
C8 C22 C72 124.4(7) 2_776 .
C27 C22 C72 119.1(6) . .
N1 C23 N7 172.2(7) . .
C32 C24 C12 115.5(7) . .
C32 C24 C5 122.5(6) . .
C12 C24 C5 122.0(6) . .
C11 C25 C33 114.2(7) . .
C11 C25 C6 122.7(6) . .
C33 C25 C6 123.1(6) . .
N7 C26 C7 123.3(6) . .
N7 C26 C21 115.8(7) . 2_766
C7 C26 C21 120.8(6) . 2_766
N8 C27 C8 124.1(6) . .
N8 C27 C22 115.7(7) . .
C8 C27 C22 120.2(6) . .
C49 C28 C42 118.6(7) . .
C49 C28 C90 120.3(7) . .
C42 C28 C90 121.0(6) . .
C34 C29 C44 117.5(6) . .
C34 C29 C104 121.4(6) . .
C44 C29 C104 121.1(6) . .
C43 C30 C50 117.7(6) . .
C43 C30 C106 121.7(6) . .
C50 C30 C106 120.7(6) . .
C45 C31 C37 117.3(7) . .
C45 C31 C107 121.6(6) . .
C37 C31 C107 121.0(6) . .
F5 C32 C69 119.5(6) . .
F5 C32 C24 119.7(7) . .
C69 C32 C24 120.8(6) . .
F11 C33 C67 119.2(6) . .
F11 C33 C25 119.1(7) . .
C67 C33 C25 121.7(7) . .
F25 C34 C29 120.1(6) . .
F25 C34 C80 118.8(7) . .
C29 C34 C80 121.2(7) . .
F29 C35 C41 118.1(6) . .
F29 C35 C10 120.0(7) . .
C41 C35 C10 121.8(7) . .
F23 C36 C40 118.9(6) . .
F23 C36 C9 118.9(7) . .
C40 C36 C9 122.2(6) . .
F19 C37 C62 118.8(8) . .
F19 C37 C31 119.6(7) . .
C62 C37 C31 121.5(9) . .
C80 C38 C68 117.0(7) . .
C66 C39 C62 117.3(8) . .
C36 C40 F24 119.1(7) . .
C36 C40 C46 123.1(6) . .
F24 C40 C46 117.8(7) . .
F30 C41 C35 118.3(7) . .
F30 C41 C105 118.1(7) . .
C35 C41 C105 123.6(7) . .
F13 C42 C28 121.1(7) . .
F13 C42 C71 118.3(8) . .
C28 C42 C71 120.6(9) . .
F1 C43 C30 119.7(6) . .
F1 C43 C73 119.8(7) . .
C30 C43 C73 120.5(7) . .
F27 C44 C68 119.3(7) . .
F27 C44 C29 120.1(6) . .
C68 C44 C29 120.7(7) . .
F17 C45 C31 120.0(7) . .
F17 C45 C66 119.8(8) . .
C31 C45 C66 120.2(8) . .
C48 C46 C40 114.7(7) . .
C16 C47 F32 117.1(7) . .
C16 C47 C105 123.4(7) . .
F32 C47 C105 119.5(8) . .
F22 C48 C46 118.9(7) . .
F22 C48 C14 117.2(6) . .
C46 C48 C14 123.8(6) . .
F15 C49 C28 120.8(6) . .
F15 C49 C61 118.6(8) . .
C28 C49 C61 120.6(9) . .
F3 C50 C59 118.6(7) . .
F3 C50 C30 120.2(6) . .
C59 C50 C30 121.1(8) . .
C73 C51 C59 117.0(7) . .
C71 C52 C61 118.3(8) . .
C70 C53 C69 114.3(7) . .
C63 C54 C67 112.9(7) . .
C89 C55 C77 122.6(9) . .
C60 C56 C85 122.2(10) . .
F4 C59 C50 118.1(9) . .
F4 C59 C51 121.5(7) . .
C50 C59 C51 120.4(8) . .
C56 C60 C76 116.7(10) . .
C56 C60 C102 120.5(11) . .
C76 C60 C102 122.8(11) . .
F16 C61 C52 121.1(8) . .
F16 C61 C49 118.5(10) . .
C52 C61 C49 120.4(9) . .
F20 C62 C37 117.9(10) . .
F20 C62 C39 121.2(9) . .
C37 C62 C39 120.9(9) . .
C11 C63 C54 124.6(7) . .
C11 C63 F10 118.8(7) . .
C54 C63 F10 116.5(8) . .
C101 C64 C79 119.2(10) . .
C100 C65 C78 118.7(10) . .
C39 C66 F18 119.2(9) . .
C39 C66 C45 122.7(9) . .
F18 C66 C45 118.1(10) . .
F12 C67 C33 116.9(7) . .
F12 C67 C54 118.8(7) . .
C33 C67 C54 124.3(7) . .
F28 C68 C44 117.7(8) . .
F28 C68 C38 120.4(7) . .
C44 C68 C38 121.9(8) . .
C32 C69 F6 117.3(7) . .
C32 C69 C53 123.9(7) . .
F6 C69 C53 118.8(8) . .
F8 C70 C12 118.0(6) . .
F8 C70 C53 118.3(7) . .
C12 C70 C53 123.7(6) . .
F14 C71 C52 120.0(9) . .
F14 C71 C42 118.5(10) . .
C52 C71 C42 121.5(9) . .
C51 C73 F2 118.5(7) . .
C51 C73 C43 123.2(8) . .
F2 C73 C43 118.3(8) . .
C97 C74 C77 118.4(10) . .
C98 C76 C60 121.3(11) . .
C55 C77 C74 119.0(9) . .
C55 C77 C103 120.3(10) . .
C74 C77 C103 120.7(11) . .
C86 C78 C65 119.2(10) . .
C86 C78 C93 121.0(11) . .
C65 C78 C93 119.8(11) . .
C84 C79 C64 117.9(10) . .
C84 C79 C94 121.4(10) . .
C64 C79 C94 120.7(11) . .
F26 C80 C38 119.2(7) . .
F26 C80 C34 119.0(8) . .
C38 C80 C34 121.8(7) . .
C83 C81 C101 118.9(9) . .
C83 C81 C87 120.7(10) . .
C101 C81 C87 120.4(10) . .
C100 C82 C88 119.2(10) . .
C100 C82 C91 121.0(10) . .
C88 C82 C91 119.8(10) . .
C84 C83 C81 119.4(10) . .
C83 C84 C79 122.7(10) . .
C56 C85 C92 119.8(9) . .
C78 C86 C88 122.5(10) . .
C86 C88 C82 119.0(10) . .
C55 C89 C99 120.3(10) . .
O204 C90 O202 126.6(5) 2_577 .
O204 C90 C28 117.2(5) 2_577 .
O202 C90 C28 116.2(5) . .
C98 C92 C85 119.6(9) . .
C98 C92 C95 119.8(11) . .
C85 C92 C95 120.7(11) . .
C99 C97 C74 122.0(10) . .
C92 C98 C76 120.5(11) . .
C97 C99 C89 117.8(9) . .
C97 C99 C96 122.3(9) . .
C89 C99 C96 120.0(10) . .
C65 C100 C82 121.3(10) . .
C64 C101 C81 121.9(10) . .
O402 C104 O404 125.5(6) 2_676 .
O402 C104 C29 117.0(6) 2_676 .
O404 C104 C29 117.5(5) . .
C47 C105 C41 114.5(7) . .
O104 C106 O102 125.1(5) . 2_767
O104 C106 C30 118.0(5) . .
O102 C106 C30 117.0(5) 2_767 .
O304 C107 O302 125.0(5) 2_666 .
O304 C107 C31 118.3(6) 2_666 .
O302 C107 C31 116.7(5) . .
N2 C108 N8 171.7(7) . 2_676

loop_
_geom_bond_atom_site_label_1
_geom_bond_atom_site_label_2
_geom_bond_distance
_geom_bond_site_symmetry_2
Ru1 O103 2.017(4) .
Ru1 O102 2.018(4) .
Ru1 O101 2.031(4) .
Ru1 O104 2.031(4) .
Ru1 N5 2.187(5) .
Ru1 Ru1 2.3021(9) 2_767
Ru2 O201 2.051(4) .
Ru2 O204 2.054(4) .
Ru2 O202 2.058(4) .
Ru2 O203 2.057(4) .
Ru2 Ru2 2.2815(9) 2_577
Ru2 N6 2.292(5) .
Ru3 O303 2.014(4) .
Ru3 O301 2.023(4) .
Ru3 O304 2.031(4) .
Ru3 O302 2.035(4) .
Ru3 N1 2.186(5) .
Ru3 Ru3 2.2984(9) 2_666
Ru4 O401 2.050(4) .
Ru4 O403 2.058(4) .
Ru4 O402 2.058(4) .
Ru4 O404 2.064(4) .
Ru4 Ru4 2.2780(9) 2_676
Ru4 N2 2.280(5) .
F1 C43 1.339(8) .
F2 C73 1.350(9) .
F3 C50 1.344(8) .
F4 C59 1.335(9) .
F5 C32 1.337(8) .
F6 C69 1.364(8) .
F7 C12 1.341(7) .
F8 C70 1.351(8) .
F9 C11 1.335(7) .
F10 C63 1.365(8) .
F11 C33 1.351(8) .
F12 C67 1.364(8) .
F13 C42 1.318(9) .
F14 C71 1.342(11) .
F15 C49 1.326(9) .
F16 C61 1.325(10) .
F17 C45 1.315(9) .
F18 C66 1.351(11) .
F19 C37 1.348(9) .
F20 C62 1.351(11) .
F21 C14 1.341(7) .
F22 C48 1.355(8) .
F23 C36 1.340(8) .
F24 C40 1.354(7) .
F25 C34 1.335(8) .
F26 C80 1.343(9) .
F27 C44 1.333(8) .
F28 C68 1.355(9) .
F29 C35 1.338(8) .
F30 C41 1.350(8) .
F31 C16 1.340(7) .
F32 C47 1.352(8) .
O101 C5 1.281(7) 2_767
O102 C106 1.264(6) 2_767
O103 C5 1.268(7) .
O104 C106 1.260(7) .
O201 C6 1.258(7) .
O202 C90 1.256(7) .
O203 C6 1.267(7) 2_577
O204 C90 1.255(7) 2_577
O301 C1 1.277(7) 2_666
O302 C107 1.266(7) .
O303 C1 1.267(7) .
O304 C107 1.254(7) 2_666
O401 C2 1.247(7) .
O402 C104 1.262(7) 2_676
O403 C2 1.267(7) 2_676
O404 C104 1.259(7) .
N1 C23 1.153(7) .
N2 C108 1.139(7) .
N3 C17 1.296(8) .
N3 C18 1.331(8) .
N4 C13 1.285(7) .
N4 C20 1.360(8) .
N5 C13 1.158(7) .
N6 C18 1.135(7) .
N7 C23 1.301(8) .
N7 C26 1.359(9) .
N8 C27 1.307(9) .
N8 C108 1.329(7) 2_676
C1 O301 1.277(7) 2_666
C1 C9 1.471(9) .
C2 O403 1.267(7) 2_676
C2 C10 1.493(9) .
C3 C15 1.358(9) 2_677
C3 C17 1.423(10) .
C4 C19 1.380(9) .
C4 C20 1.389(10) .
C5 O101 1.281(7) 2_767
C5 C24 1.458(9) .
C6 O203 1.267(7) 2_577
C6 C25 1.462(9) .
C7 C26 1.406(10) .
C7 C21 1.380(10) .
C8 C22 1.357(10) 2_776
C8 C27 1.430(10) .
C9 C36 1.388(8) .
C9 C14 1.403(9) .
C10 C35 1.387(9) .
C10 C16 1.402(9) .
C11 C63 1.357(10) .
C11 C25 1.392(10) .
C12 C70 1.356(10) .
C12 C24 1.397(9) .
C14 C48 1.366(9) .
C15 C3 1.358(9) 2_677
C15 C58 1.483(11) .
C15 C17 1.481(8) .
C16 C47 1.367(10) .
C19 C20 1.461(8) 2_667
C19 C57 1.477(11) .
C20 C19 1.461(8) 2_667
C21 C26 1.441(9) 2_766
C21 C75 1.492(11) .
C22 C8 1.357(10) 2_776
C22 C27 1.477(8) .
C22 C72 1.487(11) .
C24 C32 1.403(9) .
C25 C33 1.405(9) .
C26 C21 1.441(8) 2_766
C28 C49 1.387(10) .
C28 C42 1.378(10) .
C28 C90 1.515(8) .
C29 C34 1.377(9) .
C29 C44 1.385(9) .
C29 C104 1.488(8) .
C30 C43 1.379(9) .
C30 C50 1.378(9) .
C30 C106 1.489(8) .
C31 C45 1.394(10) .
C31 C37 1.372(10) .
C31 C107 1.479(8) .
C32 C69 1.362(10) .
C33 C67 1.372(10) .
C34 C80 1.369(9) .
C35 C41 1.368(10) .
C36 C40 1.343(10) .
C37 C62 1.380(11) .
C38 C80 1.376(11) .
C38 C68 1.376(12) .
C39 C66 1.360(14) .
C39 C62 1.380(14) .
C40 C46 1.392(10) .
C41 C105 1.376(11) .
C42 C71 1.394(11) .
C43 C73 1.380(9) .
C44 C68 1.372(10) .
C45 C66 1.370(11) .
C46 C48 1.367(9) .
C47 C105 1.373(11) .
C49 C61 1.393(10) .
C50 C59 1.391(10) .
C51 C73 1.342(12) .
C51 C59 1.406(12) .
C52 C71 1.363(15) .
C52 C61 1.399(14) .
C53 C70 1.376(9) .
C53 C69 1.390(10) .
C54 C63 1.385(11) .
C54 C67 1.379(11) .
C55 C89 1.370(12) .
C55 C77 1.373(13) .
C56 C60 1.405(13) .
C56 C85 1.375(12) .
C60 C76 1.415(15) .
C60 C102 1.533(13) .
C64 C101 1.368(13) .
C64 C79 1.442(14) .
C65 C100 1.402(14) .
C65 C78 1.436(15) .
C74 C97 1.406(14) .
C74 C77 1.402(14) .
C76 C98 1.384(14) .
C77 C103 1.531(12) .
C78 C86 1.351(13) .
C78 C93 1.529(13) .
C79 C84 1.378(13) .
C79 C94 1.531(13) .
C81 C83 1.387(13) .
C81 C101 1.414(14) .
C81 C87 1.524(12) .
C82 C100 1.391(13) .
C82 C88 1.409(13) .
C82 C91 1.543(13) .
C83 C84 1.393(12) .
C85 C92 1.400(13) .
C86 C88 1.406(13) .
C89 C99 1.397(12) .
C90 O204 1.255(7) 2_577
C92 C98 1.382(14) .
C92 C95 1.499(12) .
C96 C99 1.525(12) .
C97 C99 1.395(14) .
C104 O402 1.262(6) 2_676
C106 O102 1.264(6) 2_767
C107 O304 1.254(7) 2_666
C108 N8 1.329(7) 2_676
